data_7215906
loop_
_publ_author_name
'P\'erez, Jos\'e'
'Serrano, J. Luis'
'da Silva, Ivan'
'Espinosa, Arturo'
'P\'erez, Eduardo'
'Garc\'ia, Luis'

_publ_section_title
;
 Ligand hierarchy on driving the crystal packing. Effect of supramolecular
 interactions on solid-state conformations adopted by saccharinate Pd(ii)
 complexes
;
_journal_issue 30
_journal_name_full CrystEngComm
_journal_page_first 7124
_journal_paper_doi 10.1039/C4CE00518J
_journal_volume 16
_journal_year 2014
_chemical_formula_sum 'C22 H16 N6 O6 Pd S2'
_chemical_formula_weight 630.93
_chemical_name_systematic
;
 ?
;
_space_group_IT_number 14
_symmetry_cell_setting monoclinic
_symmetry_space_group_name_Hall '-P 2ybc'
_symmetry_space_group_name_H-M 'P 1 21/c 1'
_atom_sites_solution_hydrogens geom
_atom_sites_solution_primary direct
_atom_sites_solution_secondary difmap
_audit_creation_method SHELXL-97
_cell_angle_alpha 90.00
_cell_angle_beta 96.788(2)
_cell_angle_gamma 90.00
_cell_formula_units_Z 2
_cell_length_a 8.0530(3)
_cell_length_b 9.7220(4)
_cell_length_c 16.0510(4)
_cell_measurement_temperature 293(2)
_cell_volume 1247.84(8)
_computing_structure_refinement 'SHELXL-97 (Sheldrick, 1997)'
_diffrn_ambient_temperature 293(2)
_diffrn_measured_fraction_theta_full 0.000
_diffrn_measured_fraction_theta_max 0.999
_diffrn_radiation_monochromator graphite
_diffrn_radiation_source 'fine-focus sealed tube'
_diffrn_radiation_type MoK\a
_diffrn_radiation_wavelength 0.71073
_diffrn_reflns_av_R_equivalents 0.0667
_diffrn_reflns_av_sigmaI/netI 0.0548
_diffrn_reflns_limit_h_max 10
_diffrn_reflns_limit_h_min -10
_diffrn_reflns_limit_k_max 12
_diffrn_reflns_limit_k_min -12
_diffrn_reflns_limit_l_max 20
_diffrn_reflns_limit_l_min -20
_diffrn_reflns_number 10326
_diffrn_reflns_theta_full 0.50
_diffrn_reflns_theta_max 27.56
_diffrn_reflns_theta_min 2.45
_exptl_absorpt_coefficient_mu 0.962
_exptl_absorpt_correction_T_max 0.8692
_exptl_absorpt_correction_T_min 0.7950
_exptl_absorpt_correction_type multi-scan
_exptl_absorpt_process_details SADABS
_exptl_crystal_colour colourless
_exptl_crystal_density_diffrn 1.679
_exptl_crystal_density_method 'not measured'
_exptl_crystal_F_000 632
_exptl_crystal_size_max 0.25
_exptl_crystal_size_mid 0.20
_exptl_crystal_size_min 0.15
_refine_diff_density_max 0.572
_refine_diff_density_min -1.229
_refine_diff_density_rms 0.244
_refine_ls_extinction_method none
_refine_ls_goodness_of_fit_ref 1.041
_refine_ls_hydrogen_treatment mixed
_refine_ls_matrix_type full
_refine_ls_number_parameters 169
_refine_ls_number_reflns 2890
_refine_ls_number_restraints 0
_refine_ls_restrained_S_all 1.041
_refine_ls_R_factor_all 0.0772
_refine_ls_R_factor_gt 0.0397
_refine_ls_shift/su_max 0.000
_refine_ls_shift/su_mean 0.000
_refine_ls_structure_factor_coef Fsqd
_refine_ls_weighting_details 'calc w=1/[\s^2^(Fo^2^)+(0.0732P)^2^+0.0000P] where P=(Fo^2^+2Fc^2^)/3'
_refine_ls_weighting_scheme calc
_refine_ls_wR_factor_gt 0.1023
_refine_ls_wR_factor_ref 0.1269
_reflns_number_gt 1945
_reflns_number_total 2890
_reflns_threshold_expression >2sigma(I)
_cod_data_source_file c4ce00518j2.cif
_cod_data_source_block 2
_cod_depositor_comments
;
The following automatic conversions were performed:

'_symmetry_cell_setting' value 'Monoclinic' changed to 'monoclinic'
according to
/usr/data/users/saulius/crontab/automatic-downloads/rss-feeds/RSC/lib/dictionaries/cif_core.dic
dictionary named 'cif_core.dic' version 2.4.2 from 2011-04-26.

Automatic conversion script
Id: cif_fix_values 2281 2013-09-26 08:29:07Z andrius 

 Adding full bibliography for 7215906--7215910.cif.
;
_cod_original_sg_symbol_H-M P21/c
_cod_database_code 7215906

loop_
_symmetry_equiv_pos_as_xyz
'x, y, z'
'-x, y+1/2, -z+1/2'
'-x, -y, -z'
'x, -y-1/2, z-1/2'

loop_
_atom_site_label
_atom_site_type_symbol
_atom_site_fract_x
_atom_site_fract_y
_atom_site_fract_z
_atom_site_U_iso_or_equiv
_atom_site_adp_type
_atom_site_occupancy
_atom_site_symmetry_multiplicity
_atom_site_calc_flag
_atom_site_refinement_flags
O1 O 0.3839(4) 0.1226(4) 0.0267(2) 0.0562(8) Uani 1 1 d .
O2 O -0.0680(4) 0.2671(4) 0.1455(2) 0.0705(11) Uani 1 1 d .
O3 O 0.0265(5) 0.0622(5) 0.2235(2) 0.0787(12) Uani 1 1 d .
N2 N 0.1144(5) -0.1748(4) 0.0413(2) 0.0445(8) Uani 1 1 d .
N3 N 0.0186(6) -0.2652(5) 0.0739(3) 0.0687(13) Uani 1 1 d .
C11 C 0.2722(6) -0.1998(5) 0.0319(3) 0.0526(11) Uani 1 1 d .
H11 H 0.3345 -0.1320 0.0090 0.063 Uiso 1 1 calc R
C10 C 0.3467(8) -0.3233(6) 0.0549(4) 0.0750(16) Uani 1 1 d .
H10 H 0.4576 -0.3411 0.0478 0.090 Uiso 1 1 calc R
C9 C 0.2501(9) -0.4183(7) 0.0888(4) 0.088(2) Uani 1 1 d .
H9 H 0.2941 -0.5034 0.1062 0.106 Uiso 1 1 calc R
C8 C 0.0860(10) -0.3863(6) 0.0968(4) 0.0833(19) Uani 1 1 d .
H8 H 0.0199 -0.4519 0.1192 0.100 Uiso 1 1 calc R
Pd1 Pd 0.0000 0.0000 0.0000 0.03572(17) Uani 1 2 d S
S1 S 0.06360(14) 0.17205(12) 0.17043(7) 0.0461(3) Uani 1 1 d .
N1 N 0.1425(4) 0.1115(4) 0.0882(2) 0.0414(8) Uani 1 1 d .
C2 C 0.3678(5) 0.2365(4) 0.1588(3) 0.0405(9) Uani 1 1 d .
C7 C 0.2480(5) 0.2586(4) 0.2118(3) 0.0404(9) Uani 1 1 d .
C1 C 0.3034(5) 0.1519(4) 0.0837(3) 0.0425(10) Uani 1 1 d .
C4 C 0.5551(7) 0.3708(6) 0.2504(3) 0.0642(14) Uani 1 1 d .
H4 H 0.6603 0.4093 0.2647 0.077 Uiso 1 1 calc R
C3 C 0.5250(6) 0.2929(5) 0.1786(3) 0.0534(12) Uani 1 1 d .
H3 H 0.6085 0.2787 0.1441 0.064 Uiso 1 1 calc R
C6 C 0.2762(6) 0.3353(5) 0.2843(3) 0.0524(11) Uani 1 1 d .
H6 H 0.1941 0.3478 0.3197 0.063 Uiso 1 1 calc R
C5 C 0.4325(7) 0.3923(6) 0.3012(3) 0.0635(14) Uani 1 1 d .
H5 H 0.4558 0.4472 0.3486 0.076 Uiso 1 1 calc R

loop_
_atom_site_aniso_label
_atom_site_aniso_U_11
_atom_site_aniso_U_22
_atom_site_aniso_U_33
_atom_site_aniso_U_23
_atom_site_aniso_U_13
_atom_site_aniso_U_12
O1 0.0378(17) 0.067(2) 0.0659(19) -0.0164(16) 0.0165(15) -0.0025(15)
O2 0.0376(17) 0.092(3) 0.080(2) -0.035(2) -0.0019(17) 0.0172(19)
O3 0.098(3) 0.080(3) 0.061(2) -0.007(2) 0.023(2) -0.045(3)
N2 0.043(2) 0.041(2) 0.0491(19) -0.0010(17) 0.0047(15) -0.0006(17)
N3 0.082(3) 0.056(3) 0.075(3) 0.018(2) 0.038(2) 0.009(2)
C11 0.041(3) 0.055(3) 0.061(3) 0.002(2) 0.003(2) 0.006(2)
C10 0.064(4) 0.067(4) 0.092(4) 0.013(3) 0.005(3) 0.022(3)
C9 0.100(5) 0.063(4) 0.103(5) 0.025(4) 0.015(4) 0.028(4)
C8 0.117(6) 0.056(4) 0.082(4) 0.024(3) 0.035(4) 0.010(4)
Pd1 0.0303(2) 0.0345(3) 0.0421(3) -0.00412(19) 0.00299(17) 0.0001(2)
S1 0.0358(6) 0.0541(7) 0.0489(6) -0.0125(5) 0.0070(4) -0.0090(5)
N1 0.0345(18) 0.043(2) 0.0467(19) -0.0081(16) 0.0036(14) -0.0008(15)
C2 0.035(2) 0.034(2) 0.051(2) 0.0014(18) -0.0015(18) 0.0007(17)
C7 0.034(2) 0.036(2) 0.049(2) -0.0024(18) -0.0042(17) -0.0007(18)
C1 0.034(2) 0.038(2) 0.055(2) -0.0011(19) 0.0011(19) 0.0038(18)
C4 0.043(3) 0.065(3) 0.080(3) -0.010(3) -0.011(2) -0.013(2)
C3 0.037(2) 0.059(3) 0.063(3) -0.003(2) 0.000(2) -0.002(2)
C6 0.048(3) 0.050(3) 0.057(3) -0.010(2) -0.003(2) 0.001(2)
C5 0.059(3) 0.061(3) 0.067(3) -0.018(2) -0.008(2) -0.008(3)

loop_
_atom_type_symbol
_atom_type_description
_atom_type_scat_dispersion_real
_atom_type_scat_dispersion_imag
_atom_type_scat_source
C C 0.0033 0.0016 'International Tables Vol C Tables 4.2.6.8 and 6.1.1.4'
H H 0.0000 0.0000 'International Tables Vol C Tables 4.2.6.8 and 6.1.1.4'
N N 0.0061 0.0033 'International Tables Vol C Tables 4.2.6.8 and 6.1.1.4'
O O 0.0106 0.0060 'International Tables Vol C Tables 4.2.6.8 and 6.1.1.4'
Pd Pd -0.9988 1.0072 'International Tables Vol C Tables 4.2.6.8 and 6.1.1.4'
S S 0.1246 0.1234 'International Tables Vol C Tables 4.2.6.8 and 6.1.1.4'

loop_
_geom_angle_atom_site_label_1
_geom_angle_atom_site_label_2
_geom_angle_atom_site_label_3
_geom_angle
_geom_angle_site_symmetry_1
_geom_angle_site_symmetry_3
N3 N2 C11 122.6(4) . .
N3 N2 Pd1 115.3(3) . .
C11 N2 Pd1 121.9(3) . .
N2 N3 C8 117.4(5) . .
N2 C11 C10 121.8(5) . .
C9 C10 C11 116.7(5) . .
C10 C9 C8 118.9(6) . .
N3 C8 C9 122.6(6) . .
N2 Pd1 N2 180.0(3) . 3
N2 Pd1 N1 88.74(14) . 3
N2 Pd1 N1 91.26(14) 3 3
N2 Pd1 N1 91.26(14) . .
N2 Pd1 N1 88.74(14) 3 .
N1 Pd1 N1 180.0(2) 3 .
O3 S1 O2 117.0(3) . .
O3 S1 N1 110.0(2) . .
O2 S1 N1 110.6(2) . .
O3 S1 C7 111.1(2) . .
O2 S1 C7 111.1(2) . .
N1 S1 C7 94.90(19) . .
C1 N1 S1 113.6(3) . .
C1 N1 Pd1 125.4(3) . .
S1 N1 Pd1 120.84(19) . .
C3 C2 C7 119.1(4) . .
C3 C2 C1 128.5(4) . .
C7 C2 C1 112.5(3) . .
C6 C7 C2 123.3(4) . .
C6 C7 S1 128.5(3) . .
C2 C7 S1 108.2(3) . .
O1 C1 N1 124.5(4) . .
O1 C1 C2 124.7(4) . .
N1 C1 C2 110.8(4) . .
C5 C4 C3 121.0(5) . .
C4 C3 C2 118.4(4) . .
C5 C6 C7 116.2(4) . .
C4 C5 C6 122.0(5) . .

loop_
_geom_bond_atom_site_label_1
_geom_bond_atom_site_label_2
_geom_bond_distance
_geom_bond_site_symmetry_2
O1 C1 1.215(5) .
O2 S1 1.427(4) .
O3 S1 1.420(4) .
N2 N3 1.318(5) .
N2 C11 1.320(6) .
N2 Pd1 2.008(4) .
N3 C8 1.330(7) .
C11 C10 1.373(7) .
C10 C9 1.361(8) .
C9 C8 1.379(9) .
Pd1 N2 2.008(4) 3
Pd1 N1 2.028(3) 3
Pd1 N1 2.028(3) .
S1 N1 1.640(3) .
S1 C7 1.767(4) .
N1 C1 1.365(5) .
C2 C3 1.382(6) .
C2 C7 1.377(6) .
C2 C1 1.500(6) .
C7 C6 1.377(6) .
C4 C5 1.368(7) .
C4 C3 1.377(7) .
C6 C5 1.373(7) .
